data_7055825
loop_
_publ_author_name
'Mahmoudi, Ghodrat'
'Afkhami, Farhad Akbari'
'Jena, Himanshu Sekhar'
'Nematollahi, Parisa'
'Esrafili, Mehdi D.'
'Garczarek, Piotr'
'Van Hecke, Kristof'
'Servati Gargari, Masoumeh'
'Kirillov, Alexander M.'

_publ_section_title
;
 Halide ion-driven self-assembly of Zn(ii) compounds derived from an
 asymmetrical hydrazone building block: a combined experimental and
 theoretical study
;
_journal_issue 12
_journal_name_full 'New J. Chem.'
_journal_page_first 10116
_journal_paper_doi 10.1039/C6NJ01534D
_journal_volume 40
_journal_year 2016
_chemical_formula_moiety 'C56 H60 Cl8 N12 O12 Zn4'
_chemical_formula_sum 'C56 H60 Cl8 N12 O12 Zn4'
_chemical_formula_weight 1638.31
_chemical_name_systematic
;
 ? 
;
_space_group_crystal_system tetragonal
_space_group_IT_number 87
_space_group_name_Hall '-I 4'
_space_group_name_H-M_alt 'I 4/m'
_symmetry_space_group_name_Hall '-I 4'
_symmetry_space_group_name_H-M 'I 4/m'
_atom_sites_solution_hydrogens geom
_atom_sites_solution_primary direct
_atom_sites_solution_secondary difmap
_audit_creation_date 2013-05-22
_audit_creation_method
;
  Olex2 1.2
  (compiled 2013.04.25 svn.r2679, GUI svn.r4466)
;
_audit_update_record
;
2016-10-10 deposited with the CCDC.
2016-10-14 downloaded from the CCDC.
;
_cell_angle_alpha 90.00
_cell_angle_beta 90.00
_cell_angle_gamma 90.00
_cell_formula_units_Z 2
_cell_length_a 22.0619(6)
_cell_length_b 22.0619(6)
_cell_length_c 7.3434(4)
_cell_measurement_reflns_used 2692
_cell_measurement_temperature 293(2)
_cell_measurement_theta_max 73.6570
_cell_measurement_theta_min 2.8190
_cell_volume 3574.2(2)
_computing_cell_refinement
;
CrysAlisPro, Agilent Technologies,
Version 1.171.36.28 (release 01-02-2013 CrysAlis171 .NET)
(compiled Feb  1 2013,16:14:44)
;
_computing_data_collection
;
CrysAlisPro, Agilent Technologies,
Version 1.171.36.28 (release 01-02-2013 CrysAlis171 .NET)
(compiled Feb  1 2013,16:14:44)
;
_computing_data_reduction
;
CrysAlisPro, Agilent Technologies,
Version 1.171.36.28 (release 01-02-2013 CrysAlis171 .NET)
(compiled Feb  1 2013,16:14:44)
;
_computing_molecular_graphics
;
O. V. Dolomanov, L. J. Bourhis, R. J. Gildea, J. A. K. Howard and H. Puschmann,
OLEX2: a complete structure solution, refinement and analysis program.
J. Appl. Cryst. (2009). 42, 339-341.
;
_computing_publication_material
;
O. V. Dolomanov, L. J. Bourhis, R. J. Gildea, J. A. K. Howard and H. Puschmann,
OLEX2: a complete structure solution, refinement and analysis program.
J. Appl. Cryst. (2009). 42, 339-341.
;
_computing_structure_refinement
;
SHELXL, G.M. Sheldrick, Acta Cryst.
(2008). A64, 112-122
;
_computing_structure_solution
;
SHELXS, G.M. Sheldrick, Acta Cryst.
(2008). A64, 112-122
;
_diffrn_ambient_temperature 293.15
_diffrn_detector_area_resol_mean 10.4839
_diffrn_measured_fraction_theta_full 1.0000
_diffrn_measured_fraction_theta_max 1.0000
_diffrn_measurement_details
;
  1 omega    2.00   68.00   1.0000    1.0000
omega____ theta____ kappa____ phi______ frames
    -       41.9298  -32.0000 -126.0000 66

  2 omega  -80.00   24.00   1.0000    4.0000
omega____ theta____ kappa____ phi______ frames
    -      -43.5000   95.0000  157.0000 104

  3 omega   54.00   84.00   1.0000    4.0000
omega____ theta____ kappa____ phi______ frames
    -      109.1316  -32.0000  -32.0000 30

  4 omega   33.00   98.00   1.0000    4.0000
omega____ theta____ kappa____ phi______ frames
    -      109.1316  -95.0000 -132.0000 65

  5 omega   43.00   78.00   1.0000    4.0000
omega____ theta____ kappa____ phi______ frames
    -      109.1316  -32.0000 -126.0000 35

  6 omega  -43.00  -17.00   1.0000    1.0000
omega____ theta____ kappa____ phi______ frames
    -      -41.9298  125.0000   60.0000 26

  7 omega  -93.00  -68.00   1.0000    1.0000
omega____ theta____ kappa____ phi______ frames
    -      -41.9298  125.0000   60.0000 25

  8 omega -123.00  -83.00   1.0000    4.0000
omega____ theta____ kappa____ phi______ frames
    -      -43.5000  -94.0000 -150.0000 40

  9 omega   38.00   93.00   1.0000    4.0000
omega____ theta____ kappa____ phi______ frames
    -      109.1316  -15.0000  120.0000 55

 10 omega   56.00   99.00   1.0000    4.0000
omega____ theta____ kappa____ phi______ frames
    -      109.1316  -45.0000 -180.0000 43

 11 omega   70.00   96.00   1.0000    4.0000
omega____ theta____ kappa____ phi______ frames
    -      109.1316  -45.0000  -60.0000 26

 12 omega  113.00  154.00   1.0000    4.0000
omega____ theta____ kappa____ phi______ frames
    -      109.1316  -15.0000  120.0000 41

 13 omega   58.00   89.00   1.0000    4.0000
omega____ theta____ kappa____ phi______ frames
    -      109.1316  -30.0000    0.0000 31

 14 omega   36.00   98.00   1.0000    4.0000
omega____ theta____ kappa____ phi______ frames
    -      109.1316  -45.0000   90.0000 62
;
_diffrn_measurement_device_type 'SuperNova, Dual, Cu at zero, Atlas'
_diffrn_measurement_method '\w scans'
_diffrn_orient_matrix_UB_11 -0.0655510000
_diffrn_orient_matrix_UB_12 0.0200971000
_diffrn_orient_matrix_UB_13 -0.0398986000
_diffrn_orient_matrix_UB_21 -0.0193812000
_diffrn_orient_matrix_UB_22 -0.0209225000
_diffrn_orient_matrix_UB_23 0.1917255000
_diffrn_orient_matrix_UB_31 0.0145043000
_diffrn_orient_matrix_UB_32 0.0634416000
_diffrn_orient_matrix_UB_33 0.0754102000
_diffrn_radiation_monochromator mirror
_diffrn_radiation_type 'Cu K\a'
_diffrn_radiation_wavelength 1.5418
_diffrn_reflns_av_R_equivalents 0.0308
_diffrn_reflns_av_unetI/netI 0.0240
_diffrn_reflns_limit_h_max 27
_diffrn_reflns_limit_h_min -25
_diffrn_reflns_limit_k_max 27
_diffrn_reflns_limit_k_min -12
_diffrn_reflns_limit_l_max 9
_diffrn_reflns_limit_l_min -8
_diffrn_reflns_number 7101
_diffrn_reflns_theta_full 75.30
_diffrn_reflns_theta_max 75.30
_diffrn_reflns_theta_min 2.83
_diffrn_source 'SuperNova (Cu) X-ray Source'
_exptl_absorpt_coefficient_mu 4.805
_exptl_absorpt_correction_T_max 0.806
_exptl_absorpt_correction_T_min 0.775
_exptl_absorpt_correction_type analytical
_exptl_absorpt_process_details
;
CrysAlisPro, Agilent Technologies,
Version 1.171.36.28 (release 01-02-2013 CrysAlis171 .NET)
(compiled Feb  1 2013,16:14:44)
Analytical numeric absorption correction using a multifaceted crystal
            model based on expressions derived by R.C. Clark & J.S. Reid.
(Clark, R. C. & Reid, J. S. (1995). Acta Cryst. A51, 887-897)
;
_exptl_crystal_colour colourless
_exptl_crystal_colour_primary colourless
_exptl_crystal_density_diffrn 1.522
_exptl_crystal_density_method 'not measured'
_exptl_crystal_description rod
_exptl_crystal_F_000 1664.0
_exptl_crystal_size_max 0.1472
_exptl_crystal_size_mid 0.0537
_exptl_crystal_size_min 0.0457
_refine_diff_density_max 0.229
_refine_diff_density_min -0.273
_refine_diff_density_rms 0.049
_refine_ls_extinction_method none
_refine_ls_goodness_of_fit_ref 1.074
_refine_ls_hydrogen_treatment mixed
_refine_ls_matrix_type full
_refine_ls_number_parameters 127
_refine_ls_number_reflns 1960
_refine_ls_number_restraints 1
_refine_ls_restrained_S_all 1.074
_refine_ls_R_factor_all 0.0397
_refine_ls_R_factor_gt 0.0321
_refine_ls_shift/su_max 0.001
_refine_ls_shift/su_mean 0.000
_refine_ls_structure_factor_coef Fsqd
_refine_ls_weighting_details 'calc w=1/[\s^2^(Fo^2^)+(0.0451P)^2^+1.0285P] where P=(Fo^2^+2Fc^2^)/3'
_refine_ls_weighting_scheme calc
_refine_ls_wR_factor_gt 0.0848
_refine_ls_wR_factor_ref 0.0884
_reflns_number_gt 1605
_reflns_number_total 1960
_reflns_threshold_expression >2sigma(I)
_cod_data_source_file c6nj01534d2.cif
_cod_data_source_block fa005_rt
_cod_depositor_comments 'Adding full bibliography for 7055823--7055825.cif.'
_cod_original_cell_volume 3574.2(3)
_cod_database_code 7055825
_chemical_oxdiff_formula 'C56 H60 Cl8 N12 O12 Zn4'
_reflns_odcompleteness_completeness 100.00
_reflns_odcompleteness_iscentric 1
_reflns_odcompleteness_theta 66.97
_olex2_refinement_description
;
1. Fixed Uiso
 At 1.2 times of:
  All C(H) groups, All N(H) groups
 At 1.5 times of:
  All O(H) groups
2. Restrained distances
 O2-H2B
 0.82 with sigma of 0.01
3.a Aromatic/amide H refined with riding coordinates:
 C1(H1), C2(H2), C4(H4), C5(H5), C7(H7), C9(H9), C10(H10), C12(H12), C13(H13),
 N2(H2A)
;
_olex2_exptl_crystal_mounting_method 'mounted on a nylon loop'
_olex2_submission_special_instructions 'No special instructions were received'

loop_
_space_group_symop_id
_space_group_symop_operation_xyz
1 'x, y, z'
2 '-x, -y, z'
3 '-y, x, z'
4 'y, -x, z'
5 'x+1/2, y+1/2, z+1/2'
6 '-x+1/2, -y+1/2, z+1/2'
7 '-y+1/2, x+1/2, z+1/2'
8 'y+1/2, -x+1/2, z+1/2'
9 '-x, -y, -z'
10 'x, y, -z'
11 'y, -x, -z'
12 '-y, x, -z'
13 '-x+1/2, -y+1/2, -z+1/2'
14 'x+1/2, y+1/2, -z+1/2'
15 'y+1/2, -x+1/2, -z+1/2'
16 '-y+1/2, x+1/2, -z+1/2'

loop_
_atom_site_label
_atom_site_type_symbol
_atom_site_fract_x
_atom_site_fract_y
_atom_site_fract_z
_atom_site_U_iso_or_equiv
_atom_site_adp_type
_atom_site_occupancy
_atom_site_symmetry_multiplicity
_atom_site_calc_flag
_atom_site_refinement_flags
C1 C 0.81567(16) -0.00565(16) 0.0000 0.095(2) Uani 1 2 d S
H1 H 0.8477 -0.0330 0.0000 0.114 Uiso 1 2 calc SR
C2 C 0.82888(16) 0.05518(16) 0.0000 0.101(2) Uani 1 2 d S
H2 H 0.8690 0.0680 0.0000 0.122 Uiso 1 2 calc SR
C3 C 0.78339(13) 0.09663(12) 0.0000 0.0410(7) Uani 1 2 d S
C4 C 0.72587(15) 0.07496(15) 0.0000 0.0651(12) Uani 1 2 d S
H4 H 0.6931 0.1015 0.0000 0.078 Uiso 1 2 calc SR
C5 C 0.71651(15) 0.01298(14) 0.0000 0.0682(12) Uani 1 2 d S
H5 H 0.6768 -0.0010 0.0000 0.082 Uiso 1 2 calc SR
C6 C 0.79871(13) 0.16261(13) 0.0000 0.0417(7) Uani 1 2 d S
C7 C 0.71896(14) 0.29709(13) 0.0000 0.0465(8) Uani 1 2 d S
H7 H 0.6815 0.2778 0.0000 0.056 Uiso 1 2 calc SR
C8 C 0.71891(14) 0.36265(13) 0.0000 0.0441(7) Uani 1 2 d S
C9 C 0.77097(15) 0.39810(14) 0.0000 0.0543(9) Uani 1 2 d S
H9 H 0.8088 0.3795 0.0000 0.065 Uiso 1 2 calc SR
C10 C 0.76726(15) 0.46013(14) 0.0000 0.0592(10) Uani 1 2 d S
H10 H 0.8026 0.4831 0.0000 0.071 Uiso 1 2 calc SR
C11 C 0.71238(16) 0.48848(15) 0.0000 0.0596(10) Uani 1 2 d S
C12 C 0.66042(17) 0.45444(17) 0.0000 0.097(2) Uani 1 2 d S
H12 H 0.6228 0.4734 0.0000 0.117 Uiso 1 2 calc SR
C13 C 0.66386(17) 0.39243(16) 0.0000 0.0836(16) Uani 1 2 d S
H13 H 0.6283 0.3699 0.0000 0.100 Uiso 1 2 calc SR
N1 N 0.76023(11) -0.02716(10) 0.0000 0.0418(6) Uani 1 2 d S
N2 N 0.75362(11) 0.20192(11) 0.0000 0.0464(7) Uani 1 2 d S
H2A H 0.7167 0.1893 0.0000 0.056 Uiso 1 2 calc SR
N3 N 0.76584(11) 0.26351(10) 0.0000 0.0431(6) Uani 1 2 d S
O1 O 0.85261(9) 0.17892(9) 0.0000 0.0564(7) Uani 1 2 d S
O2 O 0.70666(13) 0.54944(11) 0.0000 0.0947(12) Uani 1 2 d SD
H2B H 0.7388(15) 0.568(3) 0.0000 0.142 Uiso 1 2 d SD
Cl1 Cl 0.88073(3) 0.31659(3) 0.26499(9) 0.05672(19) Uani 1 1 d .
Zn1 Zn 0.879906(17) 0.265624(17) 0.0000 0.04119(15) Uani 1 2 d S

loop_
_atom_site_aniso_label
_atom_site_aniso_U_11
_atom_site_aniso_U_22
_atom_site_aniso_U_33
_atom_site_aniso_U_23
_atom_site_aniso_U_13
_atom_site_aniso_U_12
C1 0.0280(17) 0.0289(17) 0.227(6) 0.000 0.000 0.0047(13)
C2 0.0271(17) 0.0324(18) 0.245(7) 0.000 0.000 -0.0005(14)
C3 0.0303(14) 0.0252(13) 0.068(2) 0.000 0.000 0.0001(11)
C4 0.0321(16) 0.0272(15) 0.136(4) 0.000 0.000 0.0032(12)
C5 0.0326(17) 0.0278(16) 0.144(4) 0.000 0.000 -0.0010(13)
C6 0.0308(14) 0.0279(14) 0.066(2) 0.000 0.000 -0.0009(11)
C7 0.0326(15) 0.0312(15) 0.076(2) 0.000 0.000 -0.0012(11)
C8 0.0367(15) 0.0265(14) 0.069(2) 0.000 0.000 -0.0008(11)
C9 0.0384(17) 0.0286(15) 0.096(3) 0.000 0.000 0.0018(12)
C10 0.0375(17) 0.0306(16) 0.110(3) 0.000 0.000 -0.0033(13)
C11 0.0475(19) 0.0265(15) 0.105(3) 0.000 0.000 0.0040(13)
C12 0.0352(19) 0.0347(19) 0.222(7) 0.000 0.000 0.0087(15)
C13 0.0364(19) 0.0334(18) 0.181(5) 0.000 0.000 -0.0004(15)
N1 0.0330(12) 0.0245(11) 0.0680(17) 0.000 0.000 -0.0004(9)
N2 0.0276(12) 0.0238(11) 0.088(2) 0.000 0.000 -0.0039(9)
N3 0.0377(13) 0.0219(11) 0.0698(18) 0.000 0.000 -0.0045(9)
O1 0.0284(11) 0.0281(10) 0.113(2) 0.000 0.000 -0.0032(8)
O2 0.0576(17) 0.0235(12) 0.203(4) 0.000 0.000 0.0045(11)
Cl1 0.0433(3) 0.0613(4) 0.0656(4) -0.0103(3) 0.0028(3) 0.0052(2)
Zn1 0.0293(2) 0.0289(2) 0.0654(3) 0.000 0.000 -0.00130(14)

loop_
_atom_type_symbol
_atom_type_description
_atom_type_scat_dispersion_real
_atom_type_scat_dispersion_imag
_atom_type_scat_source
C C 0.0181 0.0091 'International Tables Vol C Tables 4.2.6.8 and 6.1.1.4'
H H 0.0000 0.0000 'International Tables Vol C Tables 4.2.6.8 and 6.1.1.4'
N N 0.0311 0.0180 'International Tables Vol C Tables 4.2.6.8 and 6.1.1.4'
O O 0.0492 0.0322 'International Tables Vol C Tables 4.2.6.8 and 6.1.1.4'
Cl Cl 0.3639 0.7018 'International Tables Vol C Tables 4.2.6.8 and 6.1.1.4'
Zn Zn -1.5491 0.6778 'International Tables Vol C Tables 4.2.6.8 and 6.1.1.4'

loop_
_exptl_crystal_face_index_h
_exptl_crystal_face_index_k
_exptl_crystal_face_index_l
_exptl_crystal_face_perp_dist
_exptl_oxdiff_crystal_face_indexfrac_h
_exptl_oxdiff_crystal_face_indexfrac_k
_exptl_oxdiff_crystal_face_indexfrac_l
_exptl_oxdiff_crystal_face_x
_exptl_oxdiff_crystal_face_y
_exptl_oxdiff_crystal_face_z
3 14 0 0.0228 3.0025 13.9998 -0.0002 0.0845 -0.3511 0.9317
-3 -14 0 0.0228 -3.0025 -13.9998 0.0002 -0.0845 0.3511 -0.9317
1 0 5 0.0597 1.0002 0.0000 4.9999 -0.2651 0.9392 0.3916
-3 -9 -4 0.0638 -3.0018 -8.9999 -3.9998 0.1755 -0.5204 -0.9161
-14 0 1 0.0348 -14.0003 0.0006 1.0000 0.8778 0.4631 -0.1276
14 -3 0 0.0049 13.9998 -3.0006 0.0000 -0.9780 -0.2085 0.0127
0 6 -4 0.0788 0.0009 5.9999 -4.0000 0.2801 -0.8925 0.0790
-12 8 1 0.0265 -11.9988 8.0005 0.9999 0.9074 0.2569 0.4089

loop_
_geom_angle_atom_site_label_1
_geom_angle_atom_site_label_2
_geom_angle_atom_site_label_3
_geom_angle
_geom_angle_site_symmetry_1
_geom_angle_site_symmetry_3
C2 C1 H1 118.3 . .
N1 C1 H1 118.3 . .
N1 C1 C2 123.5(3) . .
C1 C2 H2 120.0 . .
C3 C2 C1 120.1(3) . .
C3 C2 H2 120.0 . .
C2 C3 C6 119.3(3) . .
C4 C3 C2 117.0(3) . .
C4 C3 C6 123.7(3) . .
C3 C4 H4 120.4 . .
C3 C4 C5 119.2(3) . .
C5 C4 H4 120.4 . .
C4 C5 H5 118.0 . .
N1 C5 C4 124.0(3) . .
N1 C5 H5 118.0 . .
N2 C6 C3 118.0(2) . .
O1 C6 C3 119.9(3) . .
O1 C6 N2 122.1(3) . .
C8 C7 H7 117.2 . .
N3 C7 H7 117.2 . .
N3 C7 C8 125.7(3) . .
C9 C8 C7 124.2(3) . .
C13 C8 C7 118.5(3) . .
C13 C8 C9 117.3(3) . .
C8 C9 H9 119.6 . .
C10 C9 C8 120.8(3) . .
C10 C9 H9 119.6 . .
C9 C10 H10 119.6 . .
C11 C10 C9 120.7(3) . .
C11 C10 H10 119.6 . .
C10 C11 C12 119.5(3) . .
O2 C11 C10 122.7(3) . .
O2 C11 C12 117.9(3) . .
C11 C12 H12 120.0 . .
C13 C12 C11 120.1(3) . .
C13 C12 H12 120.0 . .
C8 C13 H13 119.2 . .
C12 C13 C8 121.6(3) . .
C12 C13 H13 119.2 . .
C1 N1 Zn1 126.7(2) . 3_645
C5 N1 C1 116.2(3) . .
C5 N1 Zn1 117.0(2) . 3_645
C6 N2 H2A 120.1 . .
C6 N2 N3 119.9(2) . .
N3 N2 H2A 120.1 . .
C7 N3 N2 114.4(2) . .
C7 N3 Zn1 143.3(2) . .
N2 N3 Zn1 102.29(16) . .
C6 O1 Zn1 124.31(19) . .
C11 O2 H2B 114(5) . .
N1 Zn1 N3 163.39(8) 11_665 .
N1 Zn1 Cl1 97.25(4) 11_665 10
N1 Zn1 Cl1 97.25(4) 11_665 .
O1 Zn1 N1 91.93(9) . 11_665
O1 Zn1 N3 71.46(8) . .
O1 Zn1 Cl1 118.66(2) . .
O1 Zn1 Cl1 118.66(2) . 10
Cl1 Zn1 N3 91.00(3) 10 .
Cl1 Zn1 N3 91.00(3) . .
Cl1 Zn1 Cl1 119.95(4) . 10

loop_
_geom_bond_atom_site_label_1
_geom_bond_atom_site_label_2
_geom_bond_distance
_geom_bond_site_symmetry_2
C1 H1 0.9300 .
C1 C2 1.373(5) .
C1 N1 1.312(4) .
C2 H2 0.9300 .
C2 C3 1.358(5) .
C3 C4 1.356(4) .
C3 C6 1.494(4) .
C4 H4 0.9300 .
C4 C5 1.383(4) .
C5 H5 0.9300 .
C5 N1 1.309(4) .
C6 N2 1.320(4) .
C6 O1 1.242(3) .
C7 H7 0.9300 .
C7 C8 1.446(4) .
C7 N3 1.272(4) .
C8 C9 1.390(4) .
C8 C13 1.381(5) .
C9 H9 0.9300 .
C9 C10 1.371(4) .
C10 H10 0.9300 .
C10 C11 1.363(5) .
C11 C12 1.370(5) .
C11 O2 1.351(4) .
C12 H12 0.9300 .
C12 C13 1.370(5) .
C13 H13 0.9300 .
N1 Zn1 2.128(2) 3_645
N2 H2A 0.8600 .
N2 N3 1.385(3) .
N3 Zn1 2.517(3) .
O1 Zn1 2.006(2) .
O2 H2B 0.814(10) .
Cl1 Zn1 2.2475(7) .
Zn1 N1 2.128(2) 11_665
Zn1 Cl1 2.2475(7) 10
